data_7108044
loop_
_publ_author_name
'Ryosuke Miyake'
'Mitsuhiko Shionoya'

_publ_section_title
;
 Reversible structural switch in the nano-cavity of crystalline
 metallo-macrocycles with smooth ligand exchange by non-coordinating guest
 stimuli
;
_journal_name_full Chem.Commun.
_journal_page_first 7553
_journal_paper_doi 10.1039/c2cc32857g
_journal_volume 48
_journal_year 2012
_chemical_formula_sum 'C48 H108 N36 Ni4 O36'
_chemical_formula_weight 2000.54
_chemical_name_systematic
;
?
;
_space_group_IT_number 82
_symmetry_cell_setting tetragonal
_symmetry_space_group_name_Hall 'I -4'
_symmetry_space_group_name_H-M 'I -4'
_atom_sites_solution_hydrogens geom
_atom_sites_solution_primary direct
_atom_sites_solution_secondary difmap
_audit_creation_method SHELXL-97
_cell_angle_alpha 90.00
_cell_angle_beta 90.00
_cell_angle_gamma 90.00
_cell_formula_units_Z 2
_cell_length_a 14.6824(8)
_cell_length_b 14.6824(8)
_cell_length_c 18.985(2)
_cell_measurement_reflns_used 7415
_cell_measurement_temperature 333
_cell_measurement_theta_max 28.28
_cell_measurement_theta_min 2.77
_cell_volume 4092.7(5)
_computing_cell_refinement 'APEX2 (Bruker AXS, 2006)'
_computing_data_collection 'APEX2 (Bruker AXS, 2006)'
_computing_data_reduction 'SAINT (Bruker AXS, 2004)'
_computing_molecular_graphics 'XSHEL (Bruker AXS,2002)'
_computing_publication_material 'XCIF (Bruker AXS, 2001)'
_computing_structure_refinement 'SHELXL-97 (Sheldrick, 1997)'
_computing_structure_solution 'SHELXS-97 (Sheldrick, 1997)'
_diffrn_ambient_temperature 333
_diffrn_detector_area_resol_mean 8.333
_diffrn_measured_fraction_theta_full 0.997
_diffrn_measured_fraction_theta_max 0.997
_diffrn_measurement_device_type 'Bruker APEXII CCD area detector'
_diffrn_measurement_method 'phi and omega scans'
_diffrn_radiation_monochromator 'Bruker Helios multilayer confocal mirror'
_diffrn_radiation_source 'Bruker TXS fine-focus rotating anode'
_diffrn_radiation_type MoK\a
_diffrn_radiation_wavelength 0.71073
_diffrn_reflns_av_R_equivalents 0.0222
_diffrn_reflns_av_sigmaI/netI 0.0368
_diffrn_reflns_limit_h_max 19
_diffrn_reflns_limit_h_min -16
_diffrn_reflns_limit_k_max 19
_diffrn_reflns_limit_k_min -19
_diffrn_reflns_limit_l_max 25
_diffrn_reflns_limit_l_min -14
_diffrn_reflns_number 13641
_diffrn_reflns_theta_full 28.59
_diffrn_reflns_theta_max 28.59
_diffrn_reflns_theta_min 2.15
_exptl_absorpt_coefficient_mu 1.015
_exptl_absorpt_correction_T_max 0.9053
_exptl_absorpt_correction_T_min 0.8544
_exptl_absorpt_correction_type empirical
_exptl_absorpt_process_details
;
SADABS Sheldrick 1996
;
_exptl_crystal_colour purple
_exptl_crystal_density_diffrn 1.623
_exptl_crystal_density_method 'not measured'
_exptl_crystal_description prismatic
_exptl_crystal_F_000 2096
_exptl_crystal_size_max 0.16
_exptl_crystal_size_mid 0.14
_exptl_crystal_size_min 0.10
_refine_diff_density_max 0.531
_refine_diff_density_min -0.263
_refine_diff_density_rms 0.059
_refine_ls_abs_structure_details 'Flack H D (1983), Acta Cryst. A39, 876-881'
_refine_ls_abs_structure_Flack 0.058(15)
_refine_ls_extinction_method none
_refine_ls_goodness_of_fit_ref 1.083
_refine_ls_hydrogen_treatment constr
_refine_ls_matrix_type full
_refine_ls_number_parameters 336
_refine_ls_number_reflns 5179
_refine_ls_number_restraints 136
_refine_ls_restrained_S_all 1.093
_refine_ls_R_factor_all 0.0556
_refine_ls_R_factor_gt 0.0382
_refine_ls_shift/su_max 0.001
_refine_ls_shift/su_mean 0.000
_refine_ls_structure_factor_coef Fsqd
_refine_ls_weighting_details 'calc w=1/[\s^2^(Fo^2^)+(0.0419P)^2^+4.6753P] where P=(Fo^2^+2Fc^2^)/3'
_refine_ls_weighting_scheme calc
_refine_ls_wR_factor_gt 0.0921
_refine_ls_wR_factor_ref 0.1053
_reflns_number_gt 4279
_reflns_number_total 5179
_reflns_threshold_expression >2sigma(I)
_cod_data_source_file c2cc32857g.txt
_cod_data_source_block i-4_333K
_cod_original_cell_volume 4092.6(6)
_cod_original_sg_symbol_H-M 'I-4 '
_cod_database_code 7108044

loop_
_symmetry_equiv_pos_as_xyz
'x, y, z'
'-x, -y, z'
'y, -x, -z'
'-y, x, -z'
'x+1/2, y+1/2, z+1/2'
'-x+1/2, -y+1/2, z+1/2'
'y+1/2, -x+1/2, -z+1/2'
'-y+1/2, x+1/2, -z+1/2'

loop_
_atom_site_label
_atom_site_type_symbol
_atom_site_fract_x
_atom_site_fract_y
_atom_site_fract_z
_atom_site_U_iso_or_equiv
_atom_site_adp_type
_atom_site_occupancy
_atom_site_symmetry_multiplicity
_atom_site_calc_flag
_atom_site_refinement_flags
_atom_site_disorder_assembly
_atom_site_disorder_group
C1 C 0.6668(4) 1.0876(3) 0.7713(3) 0.0743(13) Uani 1 1 d . . .
H1A H 0.6716 1.1516 0.7810 0.111 Uiso 1 1 calc R . .
H1B H 0.6103 1.0649 0.7898 0.111 Uiso 1 1 calc R . .
H1C H 0.6686 1.0779 0.7214 0.111 Uiso 1 1 calc R . .
C2 C 0.7443(3) 1.0386(2) 0.8053(2) 0.0541(9) Uani 1 1 d . . .
C3 C 0.7921(3) 0.9473(2) 0.9072(2) 0.0515(8) Uani 1 1 d . . .
H3A H 0.7902 0.9706 0.9550 0.062 Uiso 1 1 calc R . .
H3B H 0.8519 0.9607 0.8881 0.062 Uiso 1 1 calc R . .
C4 C 0.7795(2) 0.8434(2) 0.90948(18) 0.0401(6) Uani 1 1 d . . .
C5 C 0.8561(3) 0.8053(2) 0.9570(2) 0.0512(9) Uani 1 1 d . . .
H5A H 0.9127 0.8360 0.9455 0.061 Uiso 1 1 calc R . .
H5B H 0.8417 0.8191 1.0057 0.061 Uiso 1 1 calc R . .
C6 C 0.6850(3) 0.8216(2) 0.9388(2) 0.0479(8) Uani 1 1 d . . .
H6A H 0.6722 0.8628 0.9775 0.057 Uiso 1 1 calc R . .
H6B H 0.6402 0.8328 0.9023 0.057 Uiso 1 1 calc R . .
C7 C 0.7907(2) 0.7978(2) 0.83746(16) 0.0349(6) Uani 1 1 d . . .
C8 C 0.8472(2) 0.7935(3) 0.71842(19) 0.0463(8) Uani 1 1 d . . .
H8A H 0.8213 0.8296 0.6806 0.056 Uiso 1 1 calc R . .
H8B H 0.8149 0.7359 0.7196 0.056 Uiso 1 1 calc R . .
C9 C 0.9490(2) 0.7748(2) 0.70151(18) 0.0415(7) Uani 1 1 d . . .
C10 C 0.9843(3) 0.8613(3) 0.6656(2) 0.0526(9) Uani 1 1 d . . .
H10A H 0.9426 0.8767 0.6278 0.063 Uiso 1 1 calc R . .
H10B H 0.9820 0.9105 0.6996 0.063 Uiso 1 1 calc R . .
C11 C 0.9482(2) 0.6934(3) 0.65115(19) 0.0441(7) Uani 1 1 d . . .
H11A H 0.9124 0.6450 0.6722 0.053 Uiso 1 1 calc R . .
H11B H 0.9180 0.7115 0.6079 0.053 Uiso 1 1 calc R . .
C12 C 0.9956(2) 0.7476(3) 0.76993(18) 0.0440(7) Uani 1 1 d . . .
N1 N 0.7237(2) 0.9949(2) 0.86529(17) 0.0513(7) Uani 1 1 d . . .
H1 H 0.6681 0.9949 0.8796 0.062 Uiso 1 1 calc R . .
N2 N 0.8695(2) 0.7074(2) 0.94996(17) 0.0490(7) Uani 1 1 d . . .
H2A H 0.8864 0.6852 0.9922 0.059 Uiso 1 1 calc R . .
H2B H 0.9159 0.6979 0.9199 0.059 Uiso 1 1 calc R . .
N3 N 0.6749(2) 0.7284(2) 0.96365(16) 0.0477(7) Uani 1 1 d . . .
H3C H 0.6162 0.7120 0.9584 0.057 Uiso 1 1 calc R . .
H3D H 0.6874 0.7273 1.0100 0.057 Uiso 1 1 calc R . .
N4 N 0.8323(2) 0.8410(2) 0.78535(15) 0.0439(6) Uani 1 1 d . . .
H4 H 0.8503 0.8963 0.7907 0.053 Uiso 1 1 calc R . .
N5 N 1.0757(2) 0.8582(2) 0.63657(17) 0.0498(7) Uani 1 1 d . . .
H5C H 1.1136 0.8720 0.6722 0.060 Uiso 1 1 calc R . .
H5D H 1.0794 0.9046 0.6057 0.060 Uiso 1 1 calc R . .
N6 N 1.03837(19) 0.65717(19) 0.63338(15) 0.0418(6) Uani 1 1 d . . .
H6C H 1.0303 0.6092 0.6046 0.050 Uiso 1 1 calc R . .
H6D H 1.0637 0.6359 0.6733 0.050 Uiso 1 1 calc R . .
N7 N 1.0522(3) 0.8065(3) 0.8004(2) 0.0809(13) Uani 1 1 d . . .
H7A H 1.0777 0.7929 0.8399 0.097 Uiso 1 1 calc R . .
H7B H 1.0633 0.8580 0.7807 0.097 Uiso 1 1 calc R . .
N1M N 0.7593(3) 0.5674(2) 1.06619(17) 0.0638(9) Uani 1 1 d D . .
N2MA N 0.5000 1.0000 0.9691(3) 0.0589(11) Uani 1 2 d SD . .
N3M N 0.5001(17) 0.5020(12) 1.0002(11) 0.0579(17) Uani 0.25 1 d PDU A -1
N2MB N 0.995(3) 0.0067(15) 0.9637(9) 0.068(5) Uani 0.25 1 d PDU B -2
Ni1 Ni 0.75565(3) 0.63197(3) 0.91415(2) 0.03840(10) Uani 1 1 d . . .
O1 O 0.8213(2) 1.0369(2) 0.77951(17) 0.0708(8) Uani 1 1 d . . .
O2 O 0.76350(16) 0.71836(15) 0.82944(11) 0.0392(5) Uani 1 1 d . . .
O3 O 0.9787(2) 0.6745(2) 0.79654(16) 0.0630(7) Uani 1 1 d . . .
O1M O 0.7454(3) 0.5112(3) 1.11222(17) 0.0926(13) Uani 1 1 d . . .
O2M O 0.7564(3) 0.54119(19) 1.00188(14) 0.0674(9) Uani 1 1 d . . .
O3M O 0.7761(3) 0.6471(2) 1.08051(15) 0.0774(9) Uani 1 1 d D . .
O4MA O 0.5687(3) 1.0022(4) 0.9991(5) 0.177(3) Uani 1 1 d D . .
O5MA O 0.5000 1.0000 0.9063(4) 0.183(5) Uani 1 2 d SD . .
O9M O 0.4977(13) 0.5778(9) 0.9736(9) 0.064(4) Uani 0.25 1 d PDU A -1
O7M O 0.5465(18) 0.4409(15) 0.9752(12) 0.112(7) Uani 0.25 1 d PDU A -1
O8M O 0.4551(12) 0.4856(10) 1.0528(7) 0.074(4) Uani 0.25 1 d PDU A -1
O4MB O 0.9635(11) 0.0793(10) 0.9417(7) 0.067(4) Uani 0.25 1 d PDU B -2
O5MB O 1.0176(13) -0.0504(11) 0.9211(9) 0.097(5) Uani 0.25 1 d PDU B -2
O6MB O 0.9736(17) -0.0168(16) 1.0240(9) 0.100(7) Uani 0.25 1 d PDU B -2

loop_
_atom_site_aniso_label
_atom_site_aniso_U_11
_atom_site_aniso_U_22
_atom_site_aniso_U_33
_atom_site_aniso_U_23
_atom_site_aniso_U_13
_atom_site_aniso_U_12
C1 0.109(4) 0.051(2) 0.063(3) 0.012(2) -0.009(3) 0.011(2)
C2 0.075(3) 0.0321(16) 0.055(2) -0.0019(15) 0.0017(19) -0.0043(16)
C3 0.068(2) 0.0373(16) 0.0495(19) 0.0000(16) -0.0068(18) -0.0015(14)
C4 0.0505(18) 0.0335(14) 0.0361(14) -0.0043(14) 0.0015(15) 0.0011(11)
C5 0.066(2) 0.0428(18) 0.0453(19) -0.0027(15) -0.0152(17) -0.0020(16)
C6 0.059(2) 0.0404(17) 0.0441(18) -0.0039(14) 0.0122(16) 0.0047(15)
C7 0.0343(14) 0.0380(15) 0.0325(14) -0.0003(11) -0.0009(11) 0.0039(12)
C8 0.0361(16) 0.064(2) 0.0391(17) 0.0003(15) 0.0046(13) 0.0039(15)
C9 0.0399(16) 0.0451(17) 0.0395(16) 0.0039(13) 0.0041(13) -0.0011(13)
C10 0.048(2) 0.050(2) 0.060(2) 0.0109(17) 0.0106(17) 0.0033(15)
C11 0.0380(16) 0.0536(19) 0.0407(16) -0.0038(14) 0.0017(13) -0.0041(14)
C12 0.0344(15) 0.059(2) 0.0386(16) 0.0013(15) 0.0039(13) 0.0017(14)
N1 0.0639(19) 0.0394(15) 0.0508(17) 0.0002(13) 0.0061(15) 0.0042(13)
N2 0.0523(17) 0.0452(16) 0.0496(16) 0.0021(13) -0.0099(14) -0.0014(13)
N3 0.0571(18) 0.0430(15) 0.0430(16) -0.0047(12) 0.0149(14) 0.0020(13)
N4 0.0429(15) 0.0445(15) 0.0442(15) 0.0031(12) 0.0091(12) -0.0011(12)
N5 0.0465(16) 0.0487(16) 0.0542(17) 0.0163(13) 0.0102(13) 0.0056(13)
N6 0.0437(15) 0.0441(15) 0.0376(14) 0.0011(11) 0.0040(12) -0.0040(12)
N7 0.082(3) 0.102(3) 0.059(2) -0.002(2) -0.018(2) -0.037(2)
N1M 0.089(3) 0.058(2) 0.0452(18) 0.0068(15) 0.0185(17) 0.0159(18)
N2MA 0.052(3) 0.049(3) 0.076(3) 0.000 0.000 -0.005(2)
N3M 0.068(6) 0.054(6) 0.051(4) 0.002(8) 0.012(8) 0.008(8)
N2MB 0.054(7) 0.064(8) 0.085(7) -0.011(7) 0.002(7) -0.002(6)
Ni1 0.0468(2) 0.03420(19) 0.03424(17) -0.00372(16) 0.00584(17) 0.00011(17)
O1 0.082(2) 0.0600(18) 0.0702(19) 0.0068(15) 0.0131(17) -0.0095(15)
O2 0.0465(12) 0.0392(11) 0.0318(10) -0.0024(9) 0.0013(9) -0.0036(9)
O3 0.0588(17) 0.0713(19) 0.0588(16) 0.0261(14) -0.0073(13) -0.0053(14)
O1M 0.152(4) 0.078(2) 0.0483(17) 0.0176(16) 0.019(2) 0.012(2)
O2M 0.117(3) 0.0462(14) 0.0389(13) -0.0001(11) 0.0176(15) 0.0023(15)
O3M 0.129(3) 0.0611(18) 0.0420(13) -0.0055(14) 0.0030(18) 0.0060(17)
O4MA 0.100(3) 0.104(3) 0.327(9) -0.111(5) -0.087(5) 0.024(3)
O5MA 0.315(15) 0.151(8) 0.083(5) 0.000 0.000 0.062(9)
O9M 0.074(7) 0.044(5) 0.075(7) 0.008(5) 0.020(6) 0.015(5)
O7M 0.119(10) 0.104(10) 0.113(10) 0.002(8) 0.022(8) 0.018(8)
O8M 0.103(8) 0.062(7) 0.055(6) -0.004(6) 0.017(6) 0.005(6)
O4MB 0.065(7) 0.072(7) 0.062(6) -0.008(6) 0.004(5) -0.001(6)
O5MB 0.082(8) 0.108(9) 0.101(8) -0.029(8) 0.018(7) -0.017(7)
O6MB 0.103(10) 0.093(9) 0.105(9) -0.004(8) -0.014(8) 0.026(8)

loop_
_atom_type_symbol
_atom_type_description
_atom_type_scat_dispersion_real
_atom_type_scat_dispersion_imag
_atom_type_scat_source
C C 0.0033 0.0016 'International Tables Vol C Tables 4.2.6.8 and 6.1.1.4'
H H 0.0000 0.0000 'International Tables Vol C Tables 4.2.6.8 and 6.1.1.4'
N N 0.0061 0.0033 'International Tables Vol C Tables 4.2.6.8 and 6.1.1.4'
O O 0.0106 0.0060 'International Tables Vol C Tables 4.2.6.8 and 6.1.1.4'
Ni Ni 0.3393 1.1124 'International Tables Vol C Tables 4.2.6.8 and 6.1.1.4'

loop_
_geom_angle_atom_site_label_1
_geom_angle_atom_site_label_2
_geom_angle_atom_site_label_3
_geom_angle
_geom_angle_site_symmetry_1
_geom_angle_site_symmetry_3
C2 C1 H1A 109.5 . .
C2 C1 H1B 109.5 . .
H1A C1 H1B 109.5 . .
C2 C1 H1C 109.5 . .
H1A C1 H1C 109.5 . .
H1B C1 H1C 109.5 . .
O1 C2 N1 122.2(4) . .
O1 C2 C1 122.6(4) . .
N1 C2 C1 115.2(4) . .
N1 C3 C4 114.1(3) . .
N1 C3 H3A 108.7 . .
C4 C3 H3A 108.7 . .
N1 C3 H3B 108.7 . .
C4 C3 H3B 108.7 . .
H3A C3 H3B 107.6 . .
C6 C4 C7 109.3(3) . .
C6 C4 C3 109.1(3) . .
C7 C4 C3 113.3(3) . .
C6 C4 C5 111.8(3) . .
C7 C4 C5 106.6(3) . .
C3 C4 C5 106.7(3) . .
N2 C5 C4 113.6(3) . .
N2 C5 H5A 108.8 . .
C4 C5 H5A 108.8 . .
N2 C5 H5B 108.8 . .
C4 C5 H5B 108.8 . .
H5A C5 H5B 107.7 . .
N3 C6 C4 114.1(3) . .
N3 C6 H6A 108.7 . .
C4 C6 H6A 108.7 . .
N3 C6 H6B 108.7 . .
C4 C6 H6B 108.7 . .
H6A C6 H6B 107.6 . .
O2 C7 N4 120.4(3) . .
O2 C7 C4 119.0(3) . .
N4 C7 C4 120.5(3) . .
N4 C8 C9 114.0(3) . .
N4 C8 H8A 108.8 . .
C9 C8 H8A 108.8 . .
N4 C8 H8B 108.8 . .
C9 C8 H8B 108.8 . .
H8A C8 H8B 107.6 . .
C12 C9 C11 109.4(3) . .
C12 C9 C10 116.4(3) . .
C11 C9 C10 111.8(3) . .
C12 C9 C8 107.6(3) . .
C11 C9 C8 105.1(3) . .
C10 C9 C8 105.7(3) . .
N5 C10 C9 117.1(3) . .
N5 C10 H10A 108.0 . .
C9 C10 H10A 108.0 . .
N5 C10 H10B 108.0 . .
C9 C10 H10B 108.0 . .
H10A C10 H10B 107.3 . .
N6 C11 C9 114.9(3) . .
N6 C11 H11A 108.6 . .
C9 C11 H11A 108.6 . .
N6 C11 H11B 108.6 . .
C9 C11 H11B 108.6 . .
H11A C11 H11B 107.5 . .
O3 C12 N7 121.4(4) . .
O3 C12 C9 119.8(3) . .
N7 C12 C9 118.8(4) . .
C2 N1 C3 122.5(4) . .
C2 N1 H1 118.8 . .
C3 N1 H1 118.8 . .
C5 N2 Ni1 116.1(2) . .
C5 N2 H2A 108.3 . .
Ni1 N2 H2A 108.3 . .
C5 N2 H2B 108.3 . .
Ni1 N2 H2B 108.3 . .
H2A N2 H2B 107.4 . .
C6 N3 Ni1 115.9(2) . .
C6 N3 H3C 108.3 . .
Ni1 N3 H3C 108.3 . .
C6 N3 H3D 108.3 . .
Ni1 N3 H3D 108.3 . .
H3C N3 H3D 107.4 . .
C7 N4 C8 119.2(3) . .
C7 N4 H4 120.4 . .
C8 N4 H4 120.4 . .
C10 N5 Ni1 124.3(3) . 7_566
C10 N5 H5C 106.3 . .
Ni1 N5 H5C 106.3 7_566 .
C10 N5 H5D 106.3 . .
Ni1 N5 H5D 106.3 7_566 .
H5C N5 H5D 106.4 . .
C11 N6 Ni1 118.2(2) . 7_566
C11 N6 H6C 107.8 . .
Ni1 N6 H6C 107.8 7_566 .
C11 N6 H6D 107.8 . .
Ni1 N6 H6D 107.8 7_566 .
H6C N6 H6D 107.1 . .
C12 N7 H7A 120.0 . .
C12 N7 H7B 120.0 . .
H7A N7 H7B 120.0 . .
O1M N1M O3M 121.4(3) . .
O1M N1M O2M 118.4(4) . .
O3M N1M O2M 120.3(3) . .
O4MA N2MA O4MA 121.2(10) 2_675 .
O4MA N2MA O5MA 119.4(5) 2_675 .
O4MA N2MA O5MA 119.4(5) . .
O8M N3M O9M 120.2(14) . .
O8M N3M O7M 118.2(14) . .
O9M N3M O7M 121.6(14) . .
O5MB N2MB O4MB 118.4(15) . .
O5MB N2MB O6MB 119.7(18) . .
O4MB N2MB O6MB 117.6(15) . .
O2 Ni1 N3 88.00(11) . .
O2 Ni1 N6 91.94(10) . 8_646
N3 Ni1 N6 176.99(13) . 8_646
O2 Ni1 N5 85.91(11) . 8_646
N3 Ni1 N5 91.23(13) . 8_646
N6 Ni1 N5 91.77(11) 8_646 8_646
O2 Ni1 N2 83.33(11) . .
N3 Ni1 N2 87.04(14) . .
N6 Ni1 N2 89.96(12) 8_646 .
N5 Ni1 N2 169.15(13) 8_646 .
O2 Ni1 O2M 176.46(13) . .
N3 Ni1 O2M 94.36(12) . .
N6 Ni1 O2M 85.57(12) 8_646 .
N5 Ni1 O2M 96.67(14) 8_646 .
N2 Ni1 O2M 94.15(13) . .
C7 O2 Ni1 120.2(2) . .
N1M O2M Ni1 123.9(2) . .

loop_
_geom_bond_atom_site_label_1
_geom_bond_atom_site_label_2
_geom_bond_distance
_geom_bond_site_symmetry_2
C1 C2 1.492(7) .
C1 H1A 0.9600 .
C1 H1B 0.9600 .
C1 H1C 0.9600 .
C2 O1 1.233(5) .
C2 N1 1.343(5) .
C3 N1 1.459(5) .
C3 C4 1.537(4) .
C3 H3A 0.9700 .
C3 H3B 0.9700 .
C4 C6 1.529(5) .
C4 C7 1.531(4) .
C4 C5 1.546(5) .
C5 N2 1.456(5) .
C5 H5A 0.9700 .
C5 H5B 0.9700 .
C6 N3 1.454(5) .
C6 H6A 0.9700 .
C6 H6B 0.9700 .
C7 O2 1.242(4) .
C7 N4 1.324(4) .
C8 N4 1.466(5) .
C8 C9 1.554(5) .
C8 H8A 0.9700 .
C8 H8B 0.9700 .
C9 C12 1.521(5) .
C9 C11 1.530(5) .
C9 C10 1.532(5) .
C10 N5 1.451(5) .
C10 H10A 0.9700 .
C10 H10B 0.9700 .
C11 N6 1.466(4) .
C11 H11A 0.9700 .
C11 H11B 0.9700 .
C12 O3 1.212(5) .
C12 N7 1.332(5) .
N1 H1 0.8600 .
N2 Ni1 2.117(3) .
N2 H2A 0.9000 .
N2 H2B 0.9000 .
N3 Ni1 2.073(3) .
N3 H3C 0.9000 .
N3 H3D 0.9000 .
N4 H4 0.8600 .
N5 Ni1 2.099(3) 7_566
N5 H5C 0.9000 .
N5 H5D 0.9000 .
N6 Ni1 2.084(3) 7_566
N6 H6C 0.9000 .
N6 H6D 0.9000 .
N7 H7A 0.8600 .
N7 H7B 0.8600 .
N1M O1M 1.219(5) .
N1M O3M 1.227(5) .
N1M O2M 1.281(4) .
N2MA O4MA 1.159(5) 2_675
N2MA O4MA 1.159(5) .
N2MA O5MA 1.191(8) .
N3M O8M 1.221(13) .
N3M O9M 1.221(13) .
N3M O7M 1.222(13) .
N2MB O5MB 1.214(13) .
N2MB O4MB 1.232(14) .
N2MB O6MB 1.234(14) .
Ni1 O2 2.051(2) .
Ni1 N6 2.084(3) 8_646
Ni1 N5 2.099(3) 8_646
Ni1 O2M 2.133(3) .
